data_7034252
loop_
_publ_author_name
'Shu, Yu-Bo'
'Liu, Wei-Sheng'

_publ_section_title
;
 A lanthanide salen &quot;square prism&quot; and a wrapped exo-lanthanide
 salen &quot;double decker&quot;.
;
_journal_issue 14
_journal_name_full 'Dalton transactions (Cambridge, England : 2003)'
_journal_page_first 6353
_journal_page_last 6357
_journal_paper_doi 10.1039/c4dt03959a
_journal_volume 44
_journal_year 2015
_chemical_formula_moiety 'C48 H64 Cl2 Cu2 Er N8 O4, C7 H3 Cu4 N6'
_chemical_formula_sum 'C55 H67 Cl2 Cu6 Er N14 O4'
_chemical_formula_weight 1607.69
_chemical_name_systematic
;
 ? 
;
_space_group_crystal_system triclinic
_space_group_IT_number 2
_space_group_name_Hall '-P 1'
_space_group_name_H-M_alt 'P -1'
_symmetry_space_group_name_Hall '-P 1'
_symmetry_space_group_name_H-M 'P -1'
_atom_sites_solution_hydrogens geom
_atom_sites_solution_primary direct
_atom_sites_solution_secondary difmap
_audit_creation_date 2015-02-15
_audit_creation_method
;
Olex2 1.2
(compiled 2015.01.26 svn.r3150 for OlexSys, GUI svn.r4998)
;
_audit_update_record
;
2015-02-16 deposited with the CCDC.
2015-03-02 downloaded from the CCDC.
;
_cell_angle_alpha 112.308(3)
_cell_angle_beta 98.746(4)
_cell_angle_gamma 108.033(3)
_cell_formula_units_Z 2
_cell_length_a 15.091(5)
_cell_length_b 15.687(5)
_cell_length_c 15.948(6)
_cell_measurement_reflns_used 9865
_cell_measurement_temperature 293(2)
_cell_measurement_theta_max 27.71
_cell_measurement_theta_min 2.35
_cell_volume 3161.5(19)
_computing_cell_refinement "'SAINT v7.60A (Bruker, 2009)"
_computing_data_collection 'Bruker APEX2'
_computing_data_reduction "'SAINT v7.60A (Bruker, 2009)"
_computing_molecular_graphics 'Olex2 (Dolomanov et al., 2009)'
_computing_publication_material 'Olex2 (Dolomanov et al., 2009)'
_computing_structure_refinement 'SHELXL-97 (Sheldrick, 1997)'
_computing_structure_solution 'SHELXS-97 (Sheldrick, 1990)'
_diffrn_ambient_temperature 293(2)
_diffrn_measured_fraction_theta_full 0.993
_diffrn_measured_fraction_theta_max 0.993
_diffrn_measurement_device_type 'Bruker APEX-II CCD'
_diffrn_measurement_method '\f and \w scans'
_diffrn_radiation_monochromator graphite
_diffrn_radiation_type MoK\a
_diffrn_radiation_wavelength 0.71073
_diffrn_reflns_av_R_equivalents 0.0210
_diffrn_reflns_av_unetI/netI 0.0305
_diffrn_reflns_limit_h_max 17
_diffrn_reflns_limit_h_min -17
_diffrn_reflns_limit_k_max 18
_diffrn_reflns_limit_k_min -18
_diffrn_reflns_limit_l_max 18
_diffrn_reflns_limit_l_min -18
_diffrn_reflns_number 23382
_diffrn_reflns_theta_full 25.00
_diffrn_reflns_theta_max 25.00
_diffrn_reflns_theta_min 2.27
_diffrn_source 'fine-focus sealed tube'
_exptl_absorpt_coefficient_mu 3.430
_exptl_absorpt_correction_T_max 0.710
_exptl_absorpt_correction_T_min 0.616
_exptl_absorpt_correction_type multi-scan
_exptl_crystal_colour brown-black
_exptl_crystal_density_diffrn 1.689
_exptl_crystal_density_method 'not measured'
_exptl_crystal_description block
_exptl_crystal_F_000 1606.0
_exptl_crystal_size_max 0.16
_exptl_crystal_size_mid 0.12
_exptl_crystal_size_min 0.1
_refine_diff_density_max 0.675
_refine_diff_density_min -0.518
_refine_diff_density_rms 0.060
_refine_ls_extinction_method none
_refine_ls_goodness_of_fit_ref 0.973
_refine_ls_hydrogen_treatment mixed
_refine_ls_matrix_type full
_refine_ls_number_parameters 748
_refine_ls_number_reflns 11115
_refine_ls_number_restraints 0
_refine_ls_restrained_S_all 0.973
_refine_ls_R_factor_all 0.0331
_refine_ls_R_factor_gt 0.0240
_refine_ls_shift/su_max 0.002
_refine_ls_shift/su_mean 0.000
_refine_ls_structure_factor_coef Fsqd
_refine_ls_weighting_details 'calc w=1/[\s^2^(Fo^2^)+(0.0248P)^2^+2.2268P] where P=(Fo^2^+2Fc^2^)/3'
_refine_ls_weighting_scheme calc
_refine_ls_wR_factor_gt 0.0545
_refine_ls_wR_factor_ref 0.0589
_reflns_number_gt 9378
_reflns_number_total 11115
_reflns_threshold_expression >2sigma(I)
_cod_data_source_file c4dt03959a2.cif
_cod_data_source_block 2
_cod_depositor_comments 'Adding full bibliography for 7034251--7034252.cif.'
_cod_database_code 7034252
_olex2_refinement_description
;
1. Shared sites
{N100, C100}
{C101, N101}
{C102, N102}
{N103, C103}
{N104, C104}
{N105, C105}
{C106, N106}
{N107, C107}
{N108, C108}
{C109, N109}
2. Others
 Fixed Sof: C100(0.5) N100(0.5) C101(0.5) N101(0.5) C102(0.5) N102(0.5)
 C103(0.5) N103(0.5) C104(0.5) N104(0.5) C105(0.5) N105(0.5) C106(0.5)
 N106(0.5) C107(0.5) N107(0.5) C108(0.5) N108(0.5) C109(0.5) N109(0.5)
 Fixed Uiso: H6A(0.076) H6B(0.076) H10(0.051) H22(0.048) H26A(0.078)
 H26B(0.078) H28(0.054) H29(0.064) H30(0.065) H31A(0.077) H31B(0.077)
 H33(0.067) H41(0.055) H47(0.066) H53(0.063) H55(0.055) H59(0.061) H60(0.068)
 H61(0.083) H62(0.067) H72(0.078) H74(0.074) H78A(0.076) H78B(0.076) H4A(0.068)
 H4B(0.068) H13A(0.095) H13B(0.095) H15A(0.101) H15B(0.101) H16A(0.101)
 H16B(0.101) H17A(0.123) H17B(0.123) H17C(0.123) H18A(0.148) H18B(0.148)
 H18C(0.148) H19A(0.099) H19B(0.099) H20A(0.131) H20B(0.131) H9A(0.109)
 H9B(0.109) H11A(0.15) H11B(0.15) H11C(0.15) H1AA(0.125) H1AB(0.125)
 H1BA(0.168) H1BB(0.168) H1BC(0.168) H1CA(0.189) H1CB(0.189) H1CC(0.189)
 H1DA(0.182) H1DB(0.182) H1DC(0.182) H1EA(0.247) H1EB(0.247) H1EC(0.247)
 H1FA(0.252) H1FB(0.252) H1FC(0.252) H1GA(0.141) H1GB(0.141) H1GC(0.141)
 Fixed X: H6A(1.1631) H6B(1.0699) H10(0.7634) H22(0.7956) H26A(1.0044)
 H26B(1.0788) H28(1.1598) H29(0.8702) H30(0.718) H31A(1.291) H31B(1.2755)
 H33(1.2489) H41(1.0997) H47(0.601) H53(0.9878) H55(0.9415) H59(1.2488)
 H60(1.3679) H61(1.1379) H62(0.8496) H72(1.2201) H74(1.4245) H78A(1.1623)
 H78B(1.2297) H4A(0.687) H4B(0.6062) H13A(0.7002) H13B(0.6107) H15A(1.204)
 H15B(1.2951) H16A(0.4874) H16B(0.4559) H17A(0.5544) H17B(0.6326) H17C(0.5447)
 H18A(0.5602) H18B(0.4511) H18C(0.5357) H19A(0.6395) H19B(0.5479) H20A(1.0769)
 H20B(0.9795) H9A(0.8281) H9B(0.841) H11A(0.7382) H11B(0.6469) H11C(0.6807)
 H1AA(1.438) H1AB(1.4603) H1BA(1.2401) H1BB(1.2081) H1BC(1.3191) H1CA(0.7027)
 H1CB(0.6999) H1CC(0.7934) H1DA(0.909) H1DB(0.8045) H1DC(0.8978) H1EA(1.01)
 H1EB(0.9921) H1EC(0.9068) H1FA(1.4806) H1FB(1.4806) H1FC(1.563) H1GA(0.4722)
 H1GB(0.5723) H1GC(0.542)
 Fixed Y: H6A(0.5579) H6B(0.5749) H10(0.57) H22(0.6346) H26A(0.4163)
 H26B(0.438) H28(0.8842) H29(0.3499) H30(0.2776) H31A(1.0251) H31B(1.1195)
 H33(1.1638) H41(0.8178) H47(0.279) H53(0.658) H55(0.9648) H59(0.7272)
 H60(0.874) H61(1.2451) H62(0.5192) H72(1.2402) H74(0.9951) H78A(1.0296)
 H78B(0.9696) H4A(0.4973) H4B(0.4035) H13A(0.4315) H13B(0.3689) H15A(1.0107)
 H15B(1.0851) H16A(0.3021) H16B(0.3642) H17A(0.512) H17B(0.604) H17C(0.5246)
 H18A(0.2473) H18B(0.2218) H18C(0.3138) H19A(0.5796) H19B(0.5196) H20A(1.2183)
 H20B(1.1673) H9A(1.061) H9B(1.0011) H11A(0.5446) H11B(0.4831) H11C(0.5997)
 H1AA(1.1567) H1AB(1.1121) H1BA(0.8759) H1BB(0.9333) H1BC(0.9547) H1CA(0.2749)
 H1CB(0.2875) H1CC(0.3543) H1DA(0.9168) H1DB(0.8998) H1DC(0.9774) H1EA(1.3048)
 H1EB(1.323) H1EC(1.2462) H1FA(0.9864) H1FB(1.0532) H1FC(1.095) H1GA(0.2526)
 H1GB(0.2958) H1GC(0.3666)
 Fixed Z: H6A(-0.2028) H6B(-0.2384) H10(0.0608) H22(-0.1419) H26A(-0.2626)
 H26B(-0.169) H28(0.2252) H29(-0.212) H30(-0.1921) H31A(0.0356) H31B(0.0349)
 H33(0.183) H41(-0.2246) H47(-0.1216) H53(-0.3364) H55(0.2507) H59(-0.0887)
 H60(0.0428) H61(0.4342) H62(-0.3914) H72(0.327) H74(0.1954) H78A(-0.1066)
 H78B(-0.1198) H4A(-0.1869) H4B(-0.2766) H13A(-0.4477) H13B(-0.4269)
 H15A(0.3499) H15B(0.4401) H16A(-0.0745) H16B(0.0093) H17A(-0.3198) H17B(-
 0.227) H17C(-0.2197) H18A(0.0198) H18B(0.0192) H18C(0.107) H19A(0.0929)
 H19B(0.1131) H20A(0.5351) H20B(0.5533) H9A(0.413) H9B(0.3146) H11A(0.1872)
 H11B(0.2065) H11C(0.2451) H1AA(0.42) H1AB(0.3235) H1BA(0.3585) H1BB(0.4445)
 H1BC(0.4569) H1CA(-0.4843) H1CB(-0.3825) H1CC(-0.395) H1DA(0.3788)
 H1DB(0.3903) H1DC(0.4776) H1EA(0.4783) H1EB(0.5767) H1EC(0.482) H1FA(0.365)
 H1FB(0.4671) H1FC(0.4265) H1GA(0.2508) H1GB(0.3293) H1GC(0.2944)
;
_olex2_submission_special_instructions 'No special instructions were received'

loop_
_space_group_symop_id
_space_group_symop_operation_xyz
1 'x, y, z'
2 '-x, -y, -z'

loop_
_atom_site_label
_atom_site_type_symbol
_atom_site_fract_x
_atom_site_fract_y
_atom_site_fract_z
_atom_site_U_iso_or_equiv
_atom_site_adp_type
_atom_site_occupancy
_atom_site_symmetry_multiplicity
_atom_site_calc_flag
_atom_site_refinement_flags
_atom_site_disorder_group
C100 C 0.0395(2) 0.5179(2) 0.5242(2) 0.0595(9) Uani 0.50 1 d P 1
N100 N 0.0395(2) 0.5179(2) 0.5242(2) 0.0595(9) Uani 0.50 1 d P 2
C101 C 0.4720(2) 0.9819(2) 0.9629(2) 0.0632(10) Uani 0.50 1 d P 1
N101 N 0.4720(2) 0.9819(2) 0.9629(2) 0.0632(10) Uani 0.50 1 d P 2
C102 C 0.2465(3) 0.4920(3) 0.5777(2) 0.0600(9) Uani 0.50 1 d P 1
N102 N 0.2465(3) 0.4920(3) 0.5777(2) 0.0600(9) Uani 0.50 1 d P 2
C103 C 0.2916(3) 0.4442(3) 0.5608(3) 0.0705(10) Uani 0.50 1 d P 1
N103 N 0.2916(3) 0.4442(3) 0.5608(3) 0.0705(10) Uani 0.50 1 d P 2
C104 C 0.2466(3) 0.7104(3) 0.6993(3) 0.0643(9) Uani 0.50 1 d P 1
N104 N 0.2466(3) 0.7104(3) 0.6993(3) 0.0643(9) Uani 0.50 1 d P 2
C105 C 0.2960(3) 0.7921(3) 0.7548(3) 0.0671(10) Uani 0.50 1 d P 1
N105 N 0.2960(3) 0.7921(3) 0.7548(3) 0.0671(10) Uani 0.50 1 d P 2
C106 C 0.3875(3) 1.0261(3) 0.7923(3) 0.0728(10) Uani 0.50 1 d P 1
N106 N 0.3875(3) 1.0261(3) 0.7923(3) 0.0728(10) Uani 0.50 1 d P 2
C107 C 0.3950(3) 0.0822(3) 0.7607(3) 0.0856(12) Uani 0.50 1 d P 1
N107 N 0.3950(3) 0.0822(3) 0.7607(3) 0.0856(12) Uani 0.50 1 d P 2
C108 C 0.4014(3) 0.2413(3) 0.6398(3) 0.0732(10) Uani 0.50 1 d P 1
N108 N 0.4014(3) 0.2413(3) 0.6398(3) 0.0732(10) Uani 0.50 1 d P 2
C109 C 0.3925(3) 0.2864(3) 0.5997(3) 0.0669(10) Uani 0.50 1 d P 1
N109 N 0.3925(3) 0.2864(3) 0.5997(3) 0.0669(10) Uani 0.50 1 d P 2
Er1 Er 0.932276(10) 0.765363(9) 0.078240(9) 0.03310(5) Uani 1 1 d . .
Cu2 Cu 1.05939(3) 0.91629(3) 0.00876(3) 0.03870(9) Uani 1 1 d . .
Cu1 Cu 1.01908(3) 0.61477(3) -0.04429(3) 0.04134(10) Uani 1 1 d . .
Cu3 Cu 0.38295(3) 0.92744(4) 0.83900(4) 0.06446(13) Uani 1 1 d . .
Cu4 Cu 0.17264(4) 0.57515(4) 0.60182(3) 0.06321(13) Uani 1 1 d . .
Cu5 Cu 0.36590(4) 0.36334(4) 0.53863(4) 0.06901(14) Uani 1 1 d . .
Cu6 Cu 0.40142(4) 0.16533(4) 0.70358(4) 0.08449(17) Uani 1 1 d . .
Cl1 Cl 0.75729(7) 0.75034(7) 0.04769(9) 0.0756(3) Uani 1 1 d . .
Cl2 Cl 0.96742(9) 0.77701(7) 0.24332(6) 0.0709(3) Uani 1 1 d . .
C6 C 1.1029(3) 0.5614(3) -0.1907(3) 0.0637(11) Uani 1 1 d . .
H6A H 1.1631 0.5579 -0.2028 0.076 Uiso 1 1 calc R .
H6B H 1.0699 0.5749 -0.2384 0.076 Uiso 1 1 calc R .
O4 O 0.94742(15) 0.79061(14) -0.05387(14) 0.0391(5) Uani 1 1 d . .
O3 O 1.01491(14) 0.93083(13) 0.11901(14) 0.0381(5) Uani 1 1 d . .
C10 C 0.7539(2) 0.5110(2) 0.0087(2) 0.0427(7) Uani 1 1 d . .
H10 H 0.7634 0.5700 0.0608 0.051 Uiso 1 1 calc R .
O2 O 0.90431(15) 0.59924(13) -0.00205(14) 0.0378(5) Uani 1 1 d . .
C12 C 0.8252(2) 0.5115(2) -0.0351(2) 0.0378(7) Uani 1 1 d . .
O1 O 1.07300(15) 0.74385(15) 0.06286(15) 0.0438(5) Uani 1 1 d . .
C14 C 1.0492(2) 1.0169(2) 0.2018(2) 0.0401(7) Uani 1 1 d . .
N15 N 1.17301(19) 1.03895(19) 0.0742(2) 0.0481(7) Uani 1 1 d . .
N16 N 0.9687(2) 0.4816(2) -0.14429(19) 0.0495(7) Uani 1 1 d . .
N18 N 1.1250(2) 0.6418(2) -0.09569(19) 0.0473(7) Uani 1 1 d . .
N20 N 1.10486(19) 0.8994(2) -0.0993(2) 0.0457(7) Uani 1 1 d . .
C21 C 0.9219(2) 0.7217(2) -0.1459(2) 0.0367(7) Uani 1 1 d . .
C22 C 0.8349(2) 0.6390(2) -0.1810(2) 0.0401(7) Uani 1 1 d . .
H22 H 0.7956 0.6346 -0.1419 0.048 Uiso 1 1 calc R .
C23 C 1.1677(2) 0.8087(2) 0.0957(2) 0.0405(7) Uani 1 1 d . .
C26 C 1.0392(3) 0.4648(3) -0.1965(3) 0.0650(11) Uani 1 1 d . .
H26A H 1.0044 0.4163 -0.2626 0.078 Uiso 1 1 calc R .
H26B H 1.0788 0.4380 -0.1690 0.078 Uiso 1 1 calc R .
C27 C 0.6669(3) 0.4255(2) -0.0212(3) 0.0503(8) Uani 1 1 d . .
C28 C 1.2023(2) 0.8821(2) 0.1887(2) 0.0451(8) Uani 1 1 d . .
H28 H 1.1598 0.8842 0.2252 0.054 Uiso 1 1 calc R .
C29 C 0.8861(3) 0.4127(2) -0.1618(2) 0.0529(9) Uani 1 1 d . .
H29 H 0.8702 0.3499 -0.2120 0.064 Uiso 1 1 calc R .
C30 C 0.7277(3) 0.3374(2) -0.1409(2) 0.0544(9) Uani 1 1 d . .
H30 H 0.7180 0.2776 -0.1921 0.065 Uiso 1 1 calc R .
C31 C 1.2422(3) 1.0493(3) 0.0196(3) 0.0642(11) Uani 1 1 d . .
H31A H 1.2910 1.0251 0.0356 0.077 Uiso 1 1 calc R .
H31B H 1.2755 1.1195 0.0349 0.077 Uiso 1 1 calc R .
C32 C 0.8157(3) 0.4219(2) -0.1125(2) 0.0446(8) Uani 1 1 d . .
C33 C 1.1919(2) 1.1059(2) 0.1595(3) 0.0555(9) Uani 1 1 d . .
H33 H 1.2489 1.1638 0.1830 0.067 Uiso 1 1 calc R .
C34 C 0.9820(2) 0.7327(2) -0.2040(2) 0.0416(7) Uani 1 1 d . .
N36 N 0.7168(2) 0.4800(2) -0.3079(2) 0.0570(8) Uani 1 1 d . .
C37 C 1.2297(2) 0.8019(2) 0.0378(2) 0.0454(8) Uani 1 1 d . .
C39 C 1.2989(3) 0.9537(3) 0.2304(3) 0.0524(9) Uani 1 1 d . .
N40 N 0.5978(2) 0.4299(2) 0.0237(3) 0.0683(9) Uani 1 1 d . .
C41 C 1.0677(2) 0.8194(3) -0.1790(2) 0.0458(8) Uani 1 1 d . .
H41 H 1.0997 0.8178 -0.2246 0.055 Uiso 1 1 calc R .
C42 C 0.8035(3) 0.5610(2) -0.2743(2) 0.0462(8) Uani 1 1 d . .
C44 C 1.1347(2) 1.1004(2) 0.2215(2) 0.0479(8) Uani 1 1 d . .
C47 C 0.6571(3) 0.3376(2) -0.0990(3) 0.0547(9) Uani 1 1 d . .
H47 H 0.6010 0.2790 -0.1216 0.066 Uiso 1 1 calc R .
C53 C 0.9496(3) 0.6532(3) -0.2965(2) 0.0523(9) Uani 1 1 d . .
H53 H 0.9878 0.6580 -0.3364 0.063 Uiso 1 1 calc R .
C55 C 0.9978(3) 1.0208(2) 0.2662(2) 0.0457(8) Uani 1 1 d . .
H55 H 0.9415 0.9648 0.2507 0.055 Uiso 1 1 calc R .
C59 C 1.2040(3) 0.7212(3) -0.0550(3) 0.0508(9) Uani 1 1 d . .
H59 H 1.2488 0.7272 -0.0887 0.061 Uiso 1 1 calc R .
C60 C 1.3256(3) 0.8752(3) 0.0795(3) 0.0567(10) Uani 1 1 d . .
H60 H 1.3679 0.8740 0.0428 0.068 Uiso 1 1 calc R .
C61 C 1.1142(3) 1.1881(3) 0.3757(3) 0.0694(12) Uani 1 1 d . .
H61 H 1.1379 1.2451 0.4342 0.083 Uiso 1 1 calc R .
C62 C 0.8662(3) 0.5706(3) -0.3304(2) 0.0555(9) Uani 1 1 d . .
H62 H 0.8496 0.5192 -0.3914 0.067 Uiso 1 1 calc R .
C64 C 1.0266(3) 1.1059(3) 0.3548(2) 0.0568(9) Uani 1 1 d . .
N69 N 1.3307(2) 1.0247(2) 0.3231(2) 0.0661(9) Uani 1 1 d . .
C72 C 1.1636(3) 1.1842(2) 0.3112(3) 0.0647(11) Uani 1 1 d . .
H72 H 1.2201 1.2402 0.3270 0.078 Uiso 1 1 calc R .
C74 C 1.3600(3) 0.9483(3) 0.1713(3) 0.0613(10) Uani 1 1 d . .
H74 H 1.4245 0.9951 0.1954 0.074 Uiso 1 1 calc R .
C78 C 1.1867(3) 0.9892(3) -0.0842(3) 0.0635(10) Uani 1 1 d . .
H78A H 1.1623 1.0296 -0.1066 0.076 Uiso 1 1 calc R .
H78B H 1.2297 0.9696 -0.1198 0.076 Uiso 1 1 calc R .
C4 C 0.6500(3) 0.4734(3) -0.2524(3) 0.0565(9) Uani 1 1 d . .
H4A H 0.6870 0.4973 -0.1869 0.068 Uiso 1 1 calc R .
H4B H 0.6062 0.4035 -0.2766 0.068 Uiso 1 1 calc R .
N5 N 0.4328(3) 0.3503(3) 0.4369(3) 0.0783(10) Uani 1 1 d . .
N10 N 0.9715(3) 1.1080(3) 0.4147(2) 0.0822(11) Uani 1 1 d . .
C13 C 0.6816(3) 0.4011(3) -0.4068(3) 0.0792(13) Uani 1 1 d . .
H13A H 0.7002 0.4315 -0.4477 0.095 Uiso 1 1 calc R .
H13B H 0.6107 0.3689 -0.4269 0.095 Uiso 1 1 calc R .
C7 C 0.4709(3) 0.3341(3) 0.3809(4) 0.0728(11) Uani 1 1 d . .
C15 C 1.2685(3) 1.0207(3) 0.3836(3) 0.0841(14) Uani 1 1 d . .
H15A H 1.2040 1.0107 0.3499 0.101 Uiso 1 1 calc R .
H15B H 1.2951 1.0851 0.4401 0.101 Uiso 1 1 calc R .
C16 C 0.5070(3) 0.3415(3) -0.0059(4) 0.0838(14) Uani 1 1 d . .
H16A H 0.4874 0.3021 -0.0745 0.101 Uiso 1 1 calc R .
H16B H 0.4559 0.3642 0.0093 0.101 Uiso 1 1 calc R .
C17 C 0.5900(3) 0.5340(3) -0.2550(4) 0.0820(13) Uani 1 1 d . .
H17A H 0.5544 0.5120 -0.3198 0.123 Uiso 1 1 calc R .
H17B H 0.6326 0.6040 -0.2270 0.123 Uiso 1 1 calc R .
H17C H 0.5447 0.5246 -0.2197 0.123 Uiso 1 1 calc R .
C18 C 0.5141(4) 0.2752(4) 0.0390(4) 0.0989(17) Uani 1 1 d . .
H18A H 0.5602 0.2473 0.0198 0.148 Uiso 1 1 calc R .
H18B H 0.4511 0.2218 0.0192 0.148 Uiso 1 1 calc R .
H18C H 0.5357 0.3138 0.1070 0.148 Uiso 1 1 calc R .
C19 C 0.6113(3) 0.5229(4) 0.1054(4) 0.0824(14) Uani 1 1 d . .
H19A H 0.6395 0.5796 0.0929 0.099 Uiso 1 1 calc R .
H19B H 0.5479 0.5196 0.1131 0.099 Uiso 1 1 calc R .
C20 C 1.0061(5) 1.1919(3) 0.5113(3) 0.109(2) Uani 1 1 d . .
H20A H 1.0769 1.2183 0.5351 0.131 Uiso 1 1 calc R .
H20B H 0.9795 1.1673 0.5533 0.131 Uiso 1 1 calc R .
C9 C 0.8687(4) 1.0298(4) 0.3831(3) 0.0907(15) Uani 1 1 d . .
H9A H 0.8281 1.0610 0.4130 0.109 Uiso 1 1 calc R .
H9B H 0.8410 1.0011 0.3146 0.109 Uiso 1 1 calc R .
C11 C 0.6747(4) 0.5390(4) 0.1936(4) 0.1000(16) Uani 1 1 d . .
H11A H 0.7382 0.5446 0.1872 0.150 Uiso 1 1 calc R .
H11B H 0.6469 0.4831 0.2065 0.150 Uiso 1 1 calc R .
H11C H 0.6807 0.5997 0.2451 0.150 Uiso 1 1 calc R .
C1A C 1.4341(4) 1.0952(4) 0.3696(4) 0.1045(18) Uani 1 1 d . .
H1AA H 1.4380 1.1567 0.4200 0.125 Uiso 1 1 calc R .
H1AB H 1.4603 1.1121 0.3235 0.125 Uiso 1 1 calc R .
C1B C 1.2580(4) 0.9387(5) 0.4136(4) 0.1123(19) Uani 1 1 d . .
H1BA H 1.2401 0.8759 0.3585 0.168 Uiso 1 1 calc R .
H1BB H 1.2081 0.9333 0.4445 0.168 Uiso 1 1 calc R .
H1BC H 1.3191 0.9547 0.4569 0.168 Uiso 1 1 calc R .
C1C C 0.7232(5) 0.3222(4) -0.4182(4) 0.126(2) Uani 1 1 d . .
H1CA H 0.7027 0.2749 -0.4843 0.189 Uiso 1 1 calc R .
H1CB H 0.6999 0.2875 -0.3825 0.189 Uiso 1 1 calc R .
H1CC H 0.7934 0.3543 -0.3950 0.189 Uiso 1 1 calc R .
C1D C 0.8701(5) 0.9487(4) 0.4098(5) 0.122(2) Uani 1 1 d . .
H1DA H 0.9090 0.9168 0.3788 0.182 Uiso 1 1 calc R .
H1DB H 0.8045 0.8998 0.3903 0.182 Uiso 1 1 calc R .
H1DC H 0.8978 0.9774 0.4776 0.182 Uiso 1 1 calc R .
C1E C 0.9761(7) 1.2737(4) 0.5121(5) 0.165(4) Uani 1 1 d . .
H1EA H 1.0100 1.3048 0.4783 0.247 Uiso 1 1 calc R .
H1EB H 0.9921 1.3230 0.5767 0.247 Uiso 1 1 calc R .
H1EC H 0.9068 1.2462 0.4820 0.247 Uiso 1 1 calc R .
C1F C 1.4949(4) 1.0538(6) 0.4107(6) 0.168(3) Uani 1 1 d . .
H1FA H 1.4806 0.9864 0.3650 0.252 Uiso 1 1 calc R .
H1FB H 1.4806 1.0532 0.4671 0.252 Uiso 1 1 calc R .
H1FC H 1.5630 1.0950 0.4265 0.252 Uiso 1 1 calc R .
C1G C 0.5184(4) 0.3103(4) 0.3077(4) 0.0938(15) Uani 1 1 d . .
H1GA H 0.4722 0.2526 0.2508 0.141 Uiso 1 1 calc R .
H1GB H 0.5723 0.2958 0.3293 0.141 Uiso 1 1 calc R .
H1GC H 0.5420 0.3666 0.2944 0.141 Uiso 1 1 calc R .

loop_
_atom_site_aniso_label
_atom_site_aniso_U_11
_atom_site_aniso_U_22
_atom_site_aniso_U_33
_atom_site_aniso_U_23
_atom_site_aniso_U_13
_atom_site_aniso_U_12
C100 0.063(2) 0.053(2) 0.056(2) 0.0120(18) 0.0231(18) 0.028(2)
N100 0.063(2) 0.053(2) 0.056(2) 0.0120(18) 0.0231(18) 0.028(2)
C101 0.057(2) 0.056(2) 0.066(3) 0.036(2) 0.0156(18) 0.0022(18)
N101 0.057(2) 0.056(2) 0.066(3) 0.036(2) 0.0156(18) 0.0022(18)
C102 0.059(2) 0.061(2) 0.056(2) 0.0206(17) 0.0095(17) 0.0302(18)
N102 0.059(2) 0.061(2) 0.056(2) 0.0206(17) 0.0095(17) 0.0302(18)
C103 0.076(3) 0.071(2) 0.056(2) 0.0291(19) 0.010(2) 0.023(2)
N103 0.076(3) 0.071(2) 0.056(2) 0.0291(19) 0.010(2) 0.023(2)
C104 0.055(2) 0.065(2) 0.064(2) 0.0209(19) 0.0176(19) 0.0243(19)
N104 0.055(2) 0.065(2) 0.064(2) 0.0209(19) 0.0176(19) 0.0243(19)
C105 0.058(2) 0.070(2) 0.073(3) 0.033(2) 0.018(2) 0.024(2)
N105 0.058(2) 0.070(2) 0.073(3) 0.033(2) 0.018(2) 0.024(2)
C106 0.063(2) 0.075(2) 0.078(3) 0.044(2) 0.009(2) 0.019(2)
N106 0.063(2) 0.075(2) 0.078(3) 0.044(2) 0.009(2) 0.019(2)
C107 0.072(3) 0.090(3) 0.089(3) 0.047(3) 0.009(2) 0.025(2)
N107 0.072(3) 0.090(3) 0.089(3) 0.047(3) 0.009(2) 0.025(2)
C108 0.076(3) 0.063(2) 0.071(3) 0.032(2) 0.008(2) 0.021(2)
N108 0.076(3) 0.063(2) 0.071(3) 0.032(2) 0.008(2) 0.021(2)
C109 0.070(2) 0.059(2) 0.064(2) 0.0236(19) 0.015(2) 0.0248(19)
N109 0.070(2) 0.059(2) 0.064(2) 0.0236(19) 0.015(2) 0.0248(19)
Er1 0.03267(8) 0.03132(7) 0.03372(8) 0.01185(6) 0.01579(6) 0.01191(5)
Cu2 0.0359(2) 0.03716(19) 0.0441(2) 0.02083(17) 0.01569(17) 0.01141(16)
Cu1 0.0469(2) 0.0455(2) 0.0362(2) 0.01473(17) 0.01926(18) 0.02582(18)
Cu3 0.0517(3) 0.0685(3) 0.0669(3) 0.0286(3) 0.0203(2) 0.0181(2)
Cu4 0.0627(3) 0.0700(3) 0.0542(3) 0.0262(2) 0.0199(2) 0.0249(2)
Cu5 0.0695(3) 0.0664(3) 0.0684(3) 0.0275(3) 0.0133(3) 0.0314(3)
Cu6 0.0865(4) 0.0780(3) 0.0886(4) 0.0502(3) 0.0088(3) 0.0256(3)
Cl1 0.0408(5) 0.0668(6) 0.1411(10) 0.0599(7) 0.0399(6) 0.0268(5)
Cl2 0.1167(9) 0.0646(6) 0.0400(5) 0.0255(4) 0.0339(6) 0.0403(6)
C6 0.085(3) 0.088(3) 0.045(2) 0.032(2) 0.036(2) 0.057(2)
O4 0.0393(12) 0.0409(11) 0.0311(11) 0.0143(9) 0.0142(9) 0.0095(9)
O3 0.0363(11) 0.0298(10) 0.0371(12) 0.0077(9) 0.0119(9) 0.0085(9)
C10 0.0450(19) 0.0381(16) 0.0419(19) 0.0185(14) 0.0137(15) 0.0122(14)
O2 0.0411(12) 0.0323(10) 0.0351(11) 0.0105(9) 0.0146(10) 0.0134(9)
C12 0.0462(18) 0.0350(15) 0.0301(16) 0.0160(13) 0.0047(14) 0.0153(14)
O1 0.0322(12) 0.0493(12) 0.0420(13) 0.0106(10) 0.0145(10) 0.0179(10)
C14 0.0420(18) 0.0317(15) 0.0398(18) 0.0104(14) 0.0042(15) 0.0177(14)
N15 0.0395(16) 0.0422(15) 0.062(2) 0.0288(15) 0.0153(14) 0.0094(13)
N16 0.067(2) 0.0487(16) 0.0373(16) 0.0128(13) 0.0203(14) 0.0354(16)
N18 0.0527(18) 0.0643(18) 0.0446(16) 0.0275(14) 0.0270(14) 0.0388(16)
N20 0.0434(16) 0.0517(16) 0.0554(18) 0.0351(15) 0.0238(14) 0.0179(13)
C21 0.0431(18) 0.0402(16) 0.0322(17) 0.0188(14) 0.0116(14) 0.0205(14)
C22 0.0456(19) 0.0445(17) 0.0297(16) 0.0174(14) 0.0113(14) 0.0169(15)
C23 0.0333(17) 0.0483(17) 0.053(2) 0.0295(16) 0.0163(15) 0.0226(15)
C26 0.085(3) 0.069(2) 0.048(2) 0.0155(19) 0.029(2) 0.050(2)
C27 0.047(2) 0.0455(18) 0.052(2) 0.0268(17) 0.0034(17) 0.0105(16)
C28 0.0351(18) 0.0510(18) 0.048(2) 0.0214(16) 0.0100(15) 0.0188(15)
C29 0.076(3) 0.0384(18) 0.0377(19) 0.0088(15) 0.0089(18) 0.0294(19)
C30 0.072(3) 0.0312(16) 0.044(2) 0.0109(15) -0.0004(19) 0.0171(17)
C31 0.042(2) 0.067(2) 0.088(3) 0.047(2) 0.023(2) 0.0102(18)
C32 0.058(2) 0.0360(16) 0.0362(18) 0.0142(14) 0.0057(16) 0.0210(16)
C33 0.0367(19) 0.0369(18) 0.078(3) 0.0259(19) 0.0024(19) 0.0030(15)
C34 0.050(2) 0.0546(19) 0.0357(18) 0.0263(15) 0.0200(15) 0.0298(16)
N36 0.062(2) 0.0514(16) 0.0365(16) 0.0114(13) 0.0047(14) 0.0119(15)
C37 0.0425(19) 0.060(2) 0.057(2) 0.0390(18) 0.0233(17) 0.0292(17)
C39 0.044(2) 0.0488(19) 0.068(3) 0.0303(19) 0.0086(18) 0.0209(16)
N40 0.0473(19) 0.065(2) 0.080(2) 0.0325(19) 0.0241(18) 0.0053(16)
C41 0.048(2) 0.066(2) 0.048(2) 0.0385(19) 0.0274(17) 0.0311(18)
C42 0.054(2) 0.0473(18) 0.0345(18) 0.0190(15) 0.0060(16) 0.0197(17)
C44 0.0398(19) 0.0338(16) 0.055(2) 0.0134(15) 0.0030(16) 0.0104(14)
C47 0.050(2) 0.0435(18) 0.057(2) 0.0258(17) -0.0017(18) 0.0072(16)
C53 0.066(2) 0.068(2) 0.040(2) 0.0299(18) 0.0274(18) 0.036(2)
C55 0.053(2) 0.0368(16) 0.0378(18) 0.0081(14) 0.0094(16) 0.0189(15)
C59 0.052(2) 0.079(2) 0.059(2) 0.049(2) 0.0353(19) 0.044(2)
C60 0.046(2) 0.069(2) 0.083(3) 0.052(2) 0.034(2) 0.0286(19)
C61 0.091(3) 0.043(2) 0.043(2) -0.0011(17) -0.001(2) 0.026(2)
C62 0.071(3) 0.060(2) 0.0305(18) 0.0139(16) 0.0145(18) 0.031(2)
C64 0.078(3) 0.0445(19) 0.040(2) 0.0101(16) 0.0095(19) 0.0305(19)
N69 0.0485(19) 0.0530(18) 0.069(2) 0.0161(17) -0.0020(17) 0.0103(15)
C72 0.057(2) 0.0341(18) 0.066(3) 0.0079(18) -0.009(2) 0.0049(17)
C74 0.037(2) 0.063(2) 0.092(3) 0.046(2) 0.018(2) 0.0164(18)
C78 0.054(2) 0.068(2) 0.083(3) 0.048(2) 0.036(2) 0.0177(19)
C4 0.050(2) 0.054(2) 0.048(2) 0.0232(17) 0.0005(17) 0.0055(17)
N5 0.086(3) 0.098(3) 0.082(3) 0.056(2) 0.034(2) 0.052(2)
N10 0.125(3) 0.071(2) 0.0419(19) 0.0078(17) 0.032(2) 0.049(2)
C13 0.089(3) 0.065(3) 0.041(2) 0.0090(19) -0.001(2) 0.006(2)
C7 0.066(3) 0.088(3) 0.080(3) 0.049(3) 0.022(2) 0.035(2)
C15 0.062(3) 0.082(3) 0.063(3) -0.004(2) 0.003(2) 0.026(2)
C16 0.052(3) 0.076(3) 0.116(4) 0.050(3) 0.027(3) 0.009(2)
C17 0.057(3) 0.088(3) 0.094(4) 0.043(3) 0.011(2) 0.024(2)
C18 0.089(4) 0.088(3) 0.141(5) 0.073(3) 0.051(4) 0.027(3)
C19 0.052(3) 0.100(3) 0.109(4) 0.056(3) 0.042(3) 0.028(2)
C20 0.211(7) 0.071(3) 0.050(3) 0.020(2) 0.054(4) 0.065(4)
C9 0.111(4) 0.099(4) 0.074(3) 0.031(3) 0.060(3) 0.052(3)
C11 0.097(4) 0.125(4) 0.091(4) 0.055(3) 0.044(3) 0.046(3)
C1A 0.077(3) 0.071(3) 0.110(4) 0.023(3) 0.001(3) -0.005(3)
C1B 0.096(4) 0.162(6) 0.074(4) 0.062(4) 0.025(3) 0.036(4)
C1C 0.187(7) 0.065(3) 0.089(4) 0.003(3) 0.032(4) 0.050(4)
C1D 0.120(5) 0.110(4) 0.135(5) 0.047(4) 0.065(4) 0.045(4)
C1E 0.330(11) 0.102(4) 0.119(5) 0.052(4) 0.127(7) 0.126(6)
C1F 0.073(4) 0.243(9) 0.172(7) 0.105(7) -0.007(4) 0.050(5)
C1G 0.086(3) 0.107(4) 0.107(4) 0.053(3) 0.052(3) 0.046(3)

loop_
_atom_type_symbol
_atom_type_description
_atom_type_scat_dispersion_real
_atom_type_scat_dispersion_imag
_atom_type_scat_source
C C 0.0033 0.0016 'International Tables Vol C Tables 4.2.6.8 and 6.1.1.4'
H H 0.0000 0.0000 'International Tables Vol C Tables 4.2.6.8 and 6.1.1.4'
N N 0.0061 0.0033 'International Tables Vol C Tables 4.2.6.8 and 6.1.1.4'
O O 0.0106 0.0060 'International Tables Vol C Tables 4.2.6.8 and 6.1.1.4'
Cu Cu 0.3201 1.2651 'International Tables Vol C Tables 4.2.6.8 and 6.1.1.4'
Er Er -0.2586 4.9576 'International Tables Vol C Tables 4.2.6.8 and 6.1.1.4'
Cl Cl 0.1484 0.1585 'International Tables Vol C Tables 4.2.6.8 and 6.1.1.4'

loop_
_geom_angle_atom_site_label_1
_geom_angle_atom_site_label_2
_geom_angle_atom_site_label_3
_geom_angle
_geom_angle_site_symmetry_1
C100 C100 Cu4 178.2(4) 2_566
C101 C101 Cu3 177.1(4) 2_677
C103 C102 Cu4 177.1(4) .
C102 C103 Cu5 176.9(4) .
C105 C104 Cu4 175.3(3) .
C104 C105 Cu3 175.3(4) .
C107 C106 Cu3 174.6(4) 1_565
C106 C107 Cu6 176.5(4) 1_545
C109 C108 Cu6 173.6(4) .
C108 C109 Cu5 173.6(4) .
Cu1 Er1 Cu2 83.99(3) .
Cl1 Er1 Cu2 111.43(3) .
Cl1 Er1 Cu1 128.76(3) .
Cl2 Er1 Cu2 127.34(3) .
Cl2 Er1 Cu1 107.48(3) .
Cl2 Er1 Cl1 100.56(4) .
O4 Er1 Cu2 36.11(5) .
O4 Er1 Cu1 71.35(5) .
O4 Er1 Cl1 92.68(6) .
O4 Er1 Cl2 162.90(6) .
O3 Er1 Cu2 36.44(5) .
O3 Er1 Cu1 115.62(5) .
O3 Er1 Cl1 101.18(6) .
O3 Er1 Cl2 98.39(6) .
O3 Er1 O4 68.17(7) .
O3 Er1 O2 151.79(7) .
O3 Er1 O1 87.82(7) .
O2 Er1 Cu2 117.07(5) .
O2 Er1 Cu1 36.49(5) .
O2 Er1 Cl1 99.45(6) .
O2 Er1 Cl2 96.49(6) .
O2 Er1 O4 91.91(7) .
O1 Er1 Cu2 68.46(6) .
O1 Er1 Cu1 35.70(5) .
O1 Er1 Cl1 163.87(6) .
O1 Er1 Cl2 91.21(6) .
O1 Er1 O4 78.15(8) .
O1 Er1 O2 68.01(7) .
O4 Cu2 Er1 45.48(6) .
O4 Cu2 O3 83.96(8) .
O3 Cu2 Er1 44.34(5) .
N15 Cu2 Er1 132.63(9) .
N15 Cu2 O4 177.53(11) .
N15 Cu2 O3 95.05(10) .
N15 Cu2 N20 85.20(12) .
N20 Cu2 Er1 134.66(8) .
N20 Cu2 O4 95.73(10) .
N20 Cu2 O3 178.34(10) .
O2 Cu1 Er1 44.76(6) .
O1 Cu1 Er1 44.56(6) .
O1 Cu1 O2 83.70(8) .
O1 Cu1 N18 94.90(11) .
N16 Cu1 Er1 137.04(9) .
N16 Cu1 O2 95.99(11) .
N16 Cu1 O1 175.15(11) .
N16 Cu1 N18 86.19(13) .
N18 Cu1 Er1 129.61(9) .
N18 Cu1 O2 170.55(10) .
C101 Cu3 C106 113.99(16) .
C105 Cu3 C101 129.47(16) .
C105 Cu3 C106 116.49(17) .
C100 Cu4 C102 118.12(14) .
C100 Cu4 C104 127.55(15) .
C102 Cu4 C104 114.25(15) .
C103 Cu5 N5 120.46(15) .
C109 Cu5 C103 130.64(16) .
C109 Cu5 N5 108.90(15) .
C108 Cu6 C107 176.28(18) .
N18 C6 C26 108.7(3) .
Cu2 O4 Er1 98.41(8) .
C21 O4 Er1 129.18(17) .
C21 O4 Cu2 125.37(17) .
Cu2 O3 Er1 99.22(8) .
C14 O3 Er1 133.71(18) .
C14 O3 Cu2 125.08(18) .
C12 C10 C27 123.2(3) .
Cu1 O2 Er1 98.75(8) .
C12 O2 Er1 134.30(17) .
C12 O2 Cu1 125.12(17) .
C10 C12 C32 120.3(3) .
O2 C12 C10 118.0(3) .
O2 C12 C32 121.7(3) .
Cu1 O1 Er1 99.74(9) .
C23 O1 Er1 132.67(18) .
C23 O1 Cu1 124.92(18) .
O3 C14 C44 121.4(3) .
O3 C14 C55 117.9(3) .
C55 C14 C44 120.7(3) .
C31 N15 Cu2 113.6(2) .
C33 N15 Cu2 124.8(2) .
C33 N15 C31 121.5(3) .
C26 N16 Cu1 111.8(2) .
C29 N16 Cu1 124.6(2) .
C29 N16 C26 123.5(3) .
C6 N18 Cu1 111.5(2) .
C59 N18 Cu1 125.2(2) .
C59 N18 C6 123.3(3) .
C41 N20 Cu2 124.8(2) .
C41 N20 C78 121.9(3) .
C78 N20 Cu2 113.3(2) .
O4 C21 C22 117.3(3) .
O4 C21 C34 122.0(3) .
C22 C21 C34 120.7(3) .
C21 C22 C42 121.9(3) .
O1 C23 C28 117.5(3) .
O1 C23 C37 121.8(3) .
C28 C23 C37 120.7(3) .
N16 C26 C6 109.3(3) .
C10 C27 C47 116.1(3) .
N40 C27 C10 120.7(3) .
N40 C27 C47 123.1(3) .
C23 C28 C39 122.6(3) .
N16 C29 C32 126.9(3) .
C47 C30 C32 124.4(3) .
N15 C31 C78 108.7(3) .
C12 C32 C29 125.3(3) .
C30 C32 C12 115.1(3) .
C30 C32 C29 119.6(3) .
N15 C33 C44 126.5(3) .
C21 C34 C41 125.5(3) .
C53 C34 C21 116.2(3) .
C53 C34 C41 118.1(3) .
C42 N36 C4 121.8(3) .
C42 N36 C13 121.0(3) .
C4 N36 C13 116.7(3) .
C23 C37 C59 124.6(3) .
C60 C37 C23 116.2(3) .
C60 C37 C59 118.9(3) .
C28 C39 C74 116.4(3) .
N69 C39 C28 120.8(3) .
N69 C39 C74 122.8(3) .
C27 N40 C16 121.5(3) .
C27 N40 C19 121.5(3) .
C16 N40 C19 117.0(3) .
N20 C41 C34 126.0(3) .
N36 C42 C22 121.1(3) .
N36 C42 C62 122.0(3) .
C62 C42 C22 116.9(3) .
C14 C44 C33 125.6(3) .
C72 C44 C14 115.6(3) .
C72 C44 C33 118.8(3) .
C30 C47 C27 120.7(3) .
C62 C53 C34 123.5(3) .
C14 C55 C64 123.0(3) .
N18 C59 C37 125.8(3) .
C74 C60 C37 123.2(3) .
C72 C61 C64 120.4(3) .
C53 C62 C42 120.7(3) .
C55 C64 C61 116.2(3) .
N10 C64 C55 121.0(4) .
N10 C64 C61 122.8(3) .
C39 N69 C15 120.6(3) .
C39 N69 C1A 121.1(4) .
C15 N69 C1A 117.2(4) .
C61 C72 C44 124.0(4) .
C60 C74 C39 120.8(3) .
N20 C78 C31 109.3(3) .
N36 C4 C17 112.8(3) .
C7 N5 Cu5 172.4(4) .
C64 N10 C20 121.3(4) .
C64 N10 C9 121.8(3) .
C20 N10 C9 116.7(4) .
N36 C13 C1C 111.8(4) .
N5 C7 C1G 178.4(5) .
N69 C15 C1B 113.9(4) .
N40 C16 C18 114.6(4) .
C11 C19 N40 112.2(4) .
N10 C20 C1E 111.4(5) .
C1D C9 N10 109.9(5) .
N69 C1A C1F 112.9(5) .

loop_
_geom_bond_atom_site_label_1
_geom_bond_atom_site_label_2
_geom_bond_distance
_geom_bond_site_symmetry_2
C100 C100 1.145(6) 2_566
C100 Cu4 1.912(3) .
C101 C101 1.151(6) 2_677
C101 Cu3 1.908(3) .
C102 C103 1.146(5) .
C102 Cu4 1.935(4) .
C103 Cu5 1.912(4) .
C104 C105 1.153(5) .
C104 Cu4 1.915(4) .
C105 Cu3 1.899(4) .
C106 C107 1.156(5) 1_565
C106 Cu3 1.944(4) .
C107 C106 1.156(5) 1_545
C107 Cu6 1.840(5) .
C108 C109 1.141(5) .
C108 Cu6 1.837(4) .
C109 Cu5 1.909(4) .
Er1 Cu2 3.2155(8) .
Er1 Cu1 3.2102(7) .
Er1 Cl1 2.5304(13) .
Er1 Cl2 2.5291(13) .
Er1 O4 2.318(2) .
Er1 O3 2.2768(19) .
Er1 O2 2.2870(19) .
Er1 O1 2.285(2) .
Cu2 O4 1.915(2) .
Cu2 O3 1.935(2) .
Cu2 N15 1.903(3) .
Cu2 N20 1.907(3) .
Cu1 O2 1.932(2) .
Cu1 O1 1.901(2) .
Cu1 N16 1.899(3) .
Cu1 N18 1.910(3) .
Cu5 N5 2.017(4) .
C6 N18 1.461(4) .
C6 C26 1.482(5) .
O4 C21 1.356(3) .
O3 C14 1.357(3) .
C10 C12 1.369(4) .
C10 C27 1.409(4) .
O2 C12 1.356(3) .
C12 C32 1.424(4) .
O1 C23 1.348(4) .
C14 C44 1.414(4) .
C14 C55 1.371(4) .
N15 C31 1.468(4) .
N15 C33 1.283(4) .
N16 C26 1.473(4) .
N16 C29 1.278(4) .
N18 C59 1.276(4) .
N20 C41 1.281(4) .
N20 C78 1.464(4) .
C21 C22 1.375(4) .
C21 C34 1.411(4) .
C22 C42 1.408(4) .
C23 C28 1.376(4) .
C23 C37 1.411(4) .
C27 N40 1.356(5) .
C27 C47 1.409(5) .
C28 C39 1.398(5) .
C29 C32 1.424(5) .
C30 C32 1.414(5) .
C30 C47 1.341(5) .
C31 C78 1.495(5) .
C33 C44 1.417(5) .
C34 C41 1.422(4) .
C34 C53 1.407(4) .
N36 C42 1.362(4) .
N36 C4 1.444(4) .
N36 C13 1.470(4) .
C37 C59 1.429(5) .
C37 C60 1.398(5) .
C39 N69 1.364(5) .
C39 C74 1.413(5) .
N40 C16 1.467(5) .
N40 C19 1.470(5) .
C42 C62 1.410(5) .
C44 C72 1.412(5) .
C53 C62 1.344(5) .
C55 C64 1.410(4) .
C60 C74 1.361(5) .
C61 C64 1.416(6) .
C61 C72 1.353(6) .
C64 N10 1.357(5) .
N69 C15 1.450(5) .
N69 C1A 1.471(5) .
C4 C17 1.508(5) .
N5 C7 1.125(5) .
N10 C20 1.472(5) .
N10 C9 1.510(6) .
C13 C1C 1.518(7) .
C7 C1G 1.452(6) .
C15 C1B 1.509(7) .
C16 C18 1.489(6) .
C19 C11 1.459(7) .
C20 C1E 1.483(7) .
C9 C1D 1.492(7) .
C1A C1F 1.485(8) .

loop_
_geom_torsion_atom_site_label_1
_geom_torsion_atom_site_label_2
_geom_torsion_atom_site_label_3
_geom_torsion_atom_site_label_4
_geom_torsion
_geom_torsion_site_symmetry_1
C100 C100 Cu4 C102 -34(16) 2_566
C100 C100 Cu4 C104 143(16) 2_566
C101 C101 Cu3 C105 156(10) 2_677
C101 C101 Cu3 C106 -21(11) 2_677
C102 C103 Cu5 C109 5(7) .
C102 C103 Cu5 N5 -174(7) .
C103 C102 Cu4 C100 92(7) .
C103 C102 Cu4 C104 -85(7) .
C103 Cu5 N5 C7 -163(3) .
C104 C105 Cu3 C101 -119(4) .
C104 C105 Cu3 C106 58(5) .
C105 C104 Cu4 C100 -126(5) .
C105 C104 Cu4 C102 50(5) .
C106 C107 Cu6 C108 4(10) 1_545
C107 C106 Cu3 C101 97(4) 1_565
C107 C106 Cu3 C105 -81(4) 1_565
C108 C109 Cu5 C103 15(3) .
C108 C109 Cu5 N5 -166(3) .
C109 C108 Cu6 C107 58(5) .
C109 Cu5 N5 C7 17(3) .
Er1 Cu2 O4 C21 -152.6(3) .
Er1 Cu2 O3 C14 165.8(3) .
Er1 Cu2 N15 C31 141.5(2) .
Er1 Cu2 N15 C33 -35.4(3) .
Er1 Cu2 N20 C41 21.0(3) .
Er1 Cu2 N20 C78 -160.5(2) .
Er1 Cu1 O2 C12 166.5(3) .
Er1 Cu1 O1 C23 -163.4(3) .
Er1 Cu1 N16 C26 158.44(19) .
Er1 Cu1 N16 C29 -25.0(4) .
Er1 Cu1 N18 C6 -140.3(2) .
Er1 Cu1 N18 C59 37.1(3) .
Er1 O4 C21 C22 40.8(4) .
Er1 O4 C21 C34 -138.5(2) .
Er1 O3 C14 C44 148.5(2) .
Er1 O3 C14 C55 -31.9(4) .
Er1 O2 C12 C10 -25.2(4) .
Er1 O2 C12 C32 155.3(2) .
Er1 O1 C23 C28 43.4(4) .
Er1 O1 C23 C37 -136.9(2) .
Cu2 Er1 Cu1 O2 -155.76(9) .
Cu2 Er1 Cu1 O1 60.91(10) .
Cu2 Er1 Cu1 N16 -125.71(13) .
Cu2 Er1 Cu1 N18 13.94(11) .
Cu2 Er1 O4 C21 151.1(3) .
Cu2 Er1 O3 C14 -163.9(3) .
Cu2 Er1 O2 Cu1 27.30(10) .
Cu2 Er1 O2 C12 -137.2(2) .
Cu2 Er1 O1 Cu1 -110.88(9) .
Cu2 Er1 O1 C23 50.6(2) .
Cu2 O4 C21 C22 -175.1(2) .
Cu2 O4 C21 C34 5.6(4) .
Cu2 O3 C14 C44 -12.0(4) .
Cu2 O3 C14 C55 167.6(2) .
Cu2 N15 C31 C78 27.2(4) .
Cu2 N15 C33 C44 2.1(5) .
Cu2 N20 C41 C34 5.6(5) .
Cu2 N20 C78 C31 26.9(4) .
Cu1 Er1 Cu2 O4 66.34(9) .
Cu1 Er1 Cu2 O3 -151.01(9) .
Cu1 Er1 Cu2 N15 -111.46(12) .
Cu1 Er1 Cu2 N20 27.11(12) .
Cu1 Er1 O4 Cu2 -105.97(8) .
Cu1 Er1 O4 C21 45.1(2) .
Cu1 Er1 O3 Cu2 32.31(10) .
Cu1 Er1 O3 C14 -131.6(2) .
Cu1 Er1 O2 C12 -164.5(3) .
Cu1 Er1 O1 C23 161.5(3) .
Cu1 O2 C12 C10 173.7(2) .
Cu1 O2 C12 C32 -5.9(4) .
Cu1 O1 C23 C28 -159.1(2) .
Cu1 O1 C23 C37 20.6(4) .
Cu1 N16 C26 C6 -28.1(4) .
Cu1 N16 C29 C32 1.3(5) .
Cu1 N18 C59 C37 3.2(5) .
Cu4 C102 C103 Cu5 166(4) .
Cu4 C104 C105 Cu3 15(9) .
Cu5 N5 C7 C1G 42(21) .
Cu6 C108 C109 Cu5 26(6) .
Cl1 Er1 Cu2 O4 -63.07(9) .
Cl1 Er1 Cu2 O3 79.58(10) .
Cl1 Er1 Cu2 N15 119.13(12) .
Cl1 Er1 Cu2 N20 -102.30(12) .
Cl1 Er1 Cu1 O2 -43.02(9) .
Cl1 Er1 Cu1 O1 173.65(10) .
Cl1 Er1 Cu1 N16 -12.97(13) .
Cl1 Er1 Cu1 N18 126.68(12) .
Cl1 Er1 O4 Cu2 123.81(7) .
Cl1 Er1 O4 C21 -85.1(2) .
Cl1 Er1 O3 Cu2 -111.06(8) .
Cl1 Er1 O3 C14 85.1(2) .
Cl1 Er1 O2 Cu1 147.36(7) .
Cl1 Er1 O2 C12 -17.1(2) .
Cl1 Er1 O1 Cu1 -18.1(3) .
Cl1 Er1 O1 C23 143.4(2) .
Cl2 Er1 Cu2 O4 173.77(9) .
Cl2 Er1 Cu2 O3 -43.59(10) .
Cl2 Er1 Cu2 N15 -4.03(12) .
Cl2 Er1 Cu2 N20 134.54(12) .
Cl2 Er1 Cu1 O2 76.93(9) .
Cl2 Er1 Cu1 O1 -66.41(10) .
Cl2 Er1 Cu1 N16 106.97(13) .
Cl2 Er1 Cu1 N18 -113.38(12) .
Cl2 Er1 O4 Cu2 -17.1(2) .
Cl2 Er1 O4 C21 134.0(2) .
Cl2 Er1 O3 Cu2 146.35(7) .
Cl2 Er1 O3 C14 -17.5(3) .
Cl2 Er1 O2 Cu1 -110.75(8) .
Cl2 Er1 O2 C12 84.7(2) .
Cl2 Er1 O1 Cu1 119.04(8) .
Cl2 Er1 O1 C23 -79.5(3) .
C6 N18 C59 C37 -179.7(3) .
O4 Er1 Cu2 O3 142.65(13) .
O4 Er1 Cu2 N15 -177.80(14) .
O4 Er1 Cu2 N20 -39.23(15) .
O4 Er1 Cu1 O2 -121.03(10) .
O4 Er1 Cu1 O1 95.64(11) .
O4 Er1 Cu1 N16 -90.98(14) .
O4 Er1 Cu1 N18 48.67(12) .
O4 Er1 O3 Cu2 -22.65(8) .
O4 Er1 O3 C14 173.5(3) .
O4 Er1 O2 Cu1 54.33(9) .
O4 Er1 O2 C12 -110.2(2) .
O4 Er1 O1 Cu1 -74.46(9) .
O4 Er1 O1 C23 87.0(3) .
O4 Cu2 O3 Er1 25.79(9) .
O4 Cu2 O3 C14 -168.4(2) .
O4 Cu2 N15 C31 102(2) .
O4 Cu2 N15 C33 -75(3) .
O4 Cu2 N20 C41 -5.9(3) .
O4 Cu2 N20 C78 172.5(2) .
O4 C21 C22 C42 -177.3(3) .
O4 C21 C34 C41 -7.9(5) .
O4 C21 C34 C53 176.6(3) .
O3 Er1 Cu2 O4 -142.65(13) .
O3 Er1 Cu2 N15 39.55(15) .
O3 Er1 Cu2 N20 178.12(15) .
O3 Er1 Cu1 O2 -174.37(10) .
O3 Er1 Cu1 O1 42.30(11) .
O3 Er1 Cu1 N16 -144.33(14) .
O3 Er1 Cu1 N18 -4.68(13) .
O3 Er1 O4 Cu2 22.84(8) .
O3 Er1 O4 C21 173.9(2) .
O3 Er1 O2 Cu1 10.8(2) .
O3 Er1 O2 C12 -153.7(2) .
O3 Er1 O1 Cu1 -142.61(10) .
O3 Er1 O1 C23 18.8(3) .
O3 Cu2 O4 Er1 -25.24(8) .
O3 Cu2 O4 C21 -177.9(2) .
O3 Cu2 N15 C31 168.1(2) .
O3 Cu2 N15 C33 -8.9(3) .
O3 Cu2 N20 C41 73(4) .
O3 Cu2 N20 C78 -108(4) .
O3 C14 C44 C33 1.4(5) .
O3 C14 C44 C72 -178.5(3) .
O3 C14 C55 C64 179.6(3) .
C10 C12 C32 C29 -178.2(3) .
C10 C12 C32 C30 2.5(4) .
C10 C27 N40 C16 -179.5(4) .
C10 C27 N40 C19 -0.7(6) .
C10 C27 C47 C30 0.0(5) .
O2 Er1 Cu2 O4 50.43(11) .
O2 Er1 Cu2 O3 -166.93(11) .
O2 Er1 Cu2 N15 -127.37(13) .
O2 Er1 Cu2 N20 11.20(13) .
O2 Er1 Cu1 O1 -143.33(13) .
O2 Er1 Cu1 N16 30.04(15) .
O2 Er1 Cu1 N18 169.70(14) .
O2 Er1 O4 Cu2 -136.63(9) .
O2 Er1 O4 C21 14.5(2) .
O2 Er1 O3 Cu2 25.2(2) .
O2 Er1 O3 C14 -138.7(2) .
O2 Er1 O1 Cu1 22.52(8) .
O2 Er1 O1 C23 -176.0(3) .
O2 Cu1 O1 Er1 -25.03(9) .
O2 Cu1 O1 C23 171.5(2) .
O2 Cu1 N16 C26 179.2(2) .
O2 Cu1 N16 C29 -4.2(3) .
O2 Cu1 N18 C6 -90.2(7) .
O2 Cu1 N18 C59 87.2(7) .
O2 C12 C32 C29 1.3(5) .
O2 C12 C32 C30 -177.9(3) .
C12 C10 C27 N40 -178.6(3) .
C12 C10 C27 C47 1.4(5) .
O1 Er1 Cu2 O4 99.59(10) .
O1 Er1 Cu2 O3 -117.76(11) .
O1 Er1 Cu2 N15 -78.21(13) .
O1 Er1 Cu2 N20 60.36(13) .
O1 Er1 Cu1 O2 143.33(13) .
O1 Er1 Cu1 N16 173.37(16) .
O1 Er1 Cu1 N18 -46.97(15) .
O1 Er1 O4 Cu2 -69.57(9) .
O1 Er1 O4 C21 81.5(2) .
O1 Er1 O3 Cu2 55.45(9) .
O1 Er1 O3 C14 -108.4(3) .
O1 Er1 O2 Cu1 -22.08(8) .
O1 Er1 O2 C12 173.4(3) .
O1 Cu1 O2 Er1 24.93(9) .
O1 Cu1 O2 C12 -168.6(2) .
O1 Cu1 N16 C26 -94.7(13) .
O1 Cu1 N16 C29 81.8(13) .
O1 Cu1 N18 C6 -171.3(2) .
O1 Cu1 N18 C59 6.1(3) .
O1 C23 C28 C39 -179.7(3) .
O1 C23 C37 C59 -7.9(5) .
O1 C23 C37 C60 178.4(3) .
C14 C44 C72 C61 -0.9(6) .
C14 C55 C64 C61 -1.5(5) .
C14 C55 C64 N10 177.4(3) .
N15 Cu2 O4 Er1 41(3) .
N15 Cu2 O4 C21 -112(2) .
N15 Cu2 O3 Er1 -151.95(10) .
N15 Cu2 O3 C14 13.9(2) .
N15 Cu2 N20 C41 171.8(3) .
N15 Cu2 N20 C78 -9.8(2) .
N15 C31 C78 N20 -33.9(4) .
N15 C33 C44 C14 4.1(6) .
N15 C33 C44 C72 -176.0(4) .
N16 Cu1 O2 Er1 -159.94(10) .
N16 Cu1 O2 C12 6.5(2) .
N16 Cu1 O1 Er1 -111.6(13) .
N16 Cu1 O1 C23 84.9(13) .
N16 Cu1 N18 C6 13.5(2) .
N16 Cu1 N18 C59 -169.1(3) .
N16 C29 C32 C12 1.2(6) .
N16 C29 C32 C30 -179.6(3) .
N18 Cu1 O2 Er1 -57.0(7) .
N18 Cu1 O2 C12 109.5(6) .
N18 Cu1 O1 Er1 145.58(10) .
N18 Cu1 O1 C23 -17.8(2) .
N18 Cu1 N16 C26 8.4(2) .
N18 Cu1 N16 C29 -175.0(3) .
N18 C6 C26 N16 38.3(4) .
N20 Cu2 O4 Er1 153.12(10) .
N20 Cu2 O4 C21 0.5(2) .
N20 Cu2 O3 Er1 -53(4) .
N20 Cu2 O3 C14 112(4) .
N20 Cu2 N15 C31 -10.3(2) .
N20 Cu2 N15 C33 172.7(3) .
C21 C22 C42 N36 -179.7(3) .
C21 C22 C42 C62 0.8(5) .
C21 C34 C41 N20 2.0(5) .
C21 C34 C53 C62 0.5(5) .
C22 C21 C34 C41 172.9(3) .
C22 C21 C34 C53 -2.6(4) .
C22 C42 C62 C53 -3.0(5) .
C23 C28 C39 N69 -179.3(3) .
C23 C28 C39 C74 1.1(5) .
C23 C37 C59 N18 -4.8(5) .
C23 C37 C60 C74 1.7(5) .
C26 C6 N18 Cu1 -32.0(4) .
C26 C6 N18 C59 150.6(3) .
C26 N16 C29 C32 177.5(3) .
C27 C10 C12 O2 177.8(3) .
C27 C10 C12 C32 -2.7(5) .
C27 N40 C16 C18 87.0(5) .
C27 N40 C19 C11 -79.3(5) .
C28 C23 C37 C59 171.7(3) .
C28 C23 C37 C60 -2.0(4) .
C28 C39 N69 C15 6.9(5) .
C28 C39 N69 C1A 175.2(4) .
C28 C39 C74 C60 -1.4(5) .
C29 N16 C26 C6 155.3(3) .
C31 N15 C33 C44 -174.7(3) .
C32 C30 C47 C27 0.1(6) .
C33 N15 C31 C78 -155.7(3) .
C33 C44 C72 C61 179.2(4) .
C34 C21 C22 C42 2.0(5) .
C34 C53 C62 C42 2.4(6) .
N36 C42 C62 C53 177.5(3) .
C37 C23 C28 C39 0.6(5) .
C37 C60 C74 C39 0.0(6) .
C39 N69 C15 C1B 73.5(5) .
C39 N69 C1A C1F -86.2(6) .
N40 C27 C47 C30 180.0(4) .
C41 N20 C78 C31 -154.6(3) .
C41 C34 C53 C62 -175.4(3) .
C42 N36 C4 C17 79.2(4) .
C42 N36 C13 C1C 85.6(5) .
C44 C14 C55 C64 -0.8(5) .
C47 C27 N40 C16 0.5(6) .
C47 C27 N40 C19 179.3(4) .
C47 C30 C32 C12 -1.3(5) .
C47 C30 C32 C29 179.4(3) .
C53 C34 C41 N20 177.4(3) .
C55 C14 C44 C33 -178.2(3) .
C55 C14 C44 C72 1.9(5) .
C55 C64 N10 C20 173.4(4) .
C55 C64 N10 C9 -12.0(6) .
C59 C37 C60 C74 -172.4(3) .
C60 C37 C59 N18 168.7(3) .
C61 C64 N10 C20 -7.8(6) .
C61 C64 N10 C9 166.8(4) .
C64 C61 C72 C44 -1.4(6) .
C64 N10 C20 C1E 89.6(7) .
C64 N10 C9 C1D 95.8(5) .
N69 C39 C74 C60 179.0(3) .
C72 C61 C64 C55 2.5(6) .
C72 C61 C64 N10 -176.3(4) .
C74 C39 N69 C15 -173.5(4) .
C74 C39 N69 C1A -5.2(6) .
C78 N20 C41 C34 -172.8(3) .
C4 N36 C42 C22 4.5(5) .
C4 N36 C42 C62 -176.0(3) .
C4 N36 C13 C1C -101.8(5) .
C13 N36 C42 C22 176.8(3) .
C13 N36 C42 C62 -3.7(5) .
C13 N36 C4 C17 -93.3(4) .
C15 N69 C1A C1F 82.5(6) .
C16 N40 C19 C11 99.6(5) .
C19 N40 C16 C18 -91.8(5) .
C20 N10 C9 C1D -89.4(5) .
C9 N10 C20 C1E -85.3(6) .
C1A N69 C15 C1B -95.1(5) .
